data_2213969
loop_
_publ_author_name
'Deepak Chopra'
'K. N. Venugopala'
'G. K. Rao'
'T. N. Guru Row'

_publ_section_title
;
 3-Dibromoacetyl-2<i>H</i>-chromen-2-one
;
_journal_coeditor_code SJ2309
_journal_issue 6
_journal_name_full 'Acta Crystallographica Section E'
_journal_page_first o2826
_journal_page_last o2826
_journal_paper_doi 10.1107/S1600536807021472
_journal_volume 63
_journal_year 2007
_chemical_formula_iupac 'C11 H6 Br2 O3'
_chemical_formula_moiety 'C11 H6 Br2 O3'
_chemical_formula_sum 'C11 H6 Br2 O3'
_chemical_formula_weight 345.98
_chemical_name_systematic
;
3-Dibromoacetyl-2H-chromen-2-one
;
_space_group_IT_number 2
_symmetry_cell_setting triclinic
_symmetry_space_group_name_Hall '-P 1'
_symmetry_space_group_name_H-M 'P -1'
_atom_sites_solution_hydrogens geom
_atom_sites_solution_primary direct
_atom_sites_solution_secondary difmap
_audit_creation_method SHELXL97
_cell_angle_alpha 69.094(5)
_cell_angle_beta 85.974(6)
_cell_angle_gamma 71.177(4)
_cell_formula_units_Z 2
_cell_length_a 7.1998(17)
_cell_length_b 8.969(2)
_cell_length_c 9.722(2)
_cell_measurement_reflns_used 565
_cell_measurement_temperature 2930(2)
_cell_measurement_theta_max 26.4
_cell_measurement_theta_min 1.6
_cell_volume 554.4(2)
_computing_cell_refinement 'SAINT (Bruker, 2000)'
_computing_data_collection 'SMART (Bruker, 2000)'
_computing_data_reduction SAINT
_computing_molecular_graphics
;
ORTEP-3 for Windows (Farrugia, 1999) and CAMERON (Watkin <i>et al.</i>,
1993)
;
_computing_publication_material 'PLATON (Spek, 2003)'
_computing_structure_refinement 'SHELXL97 (Sheldrick, 1997)'
_computing_structure_solution 'SIR92 (Altomare <i>et al.</i>,  1993)'
_diffrn_ambient_temperature 290(2)
_diffrn_measured_fraction_theta_full 0.994
_diffrn_measured_fraction_theta_max 0.967
_diffrn_measurement_device_type 'Bruker SMART CCD area-detector'
_diffrn_measurement_method '\f and \w'
_diffrn_radiation_monochromator graphite
_diffrn_radiation_source 'fine-focus sealed tube'
_diffrn_radiation_type MoK\a
_diffrn_radiation_wavelength 0.71073
_diffrn_reflns_av_R_equivalents 0.0302
_diffrn_reflns_av_sigmaI/netI 0.0315
_diffrn_reflns_limit_h_max 8
_diffrn_reflns_limit_h_min -8
_diffrn_reflns_limit_k_max 11
_diffrn_reflns_limit_k_min -11
_diffrn_reflns_limit_l_max 12
_diffrn_reflns_limit_l_min -12
_diffrn_reflns_number 5722
_diffrn_reflns_theta_full 25.00
_diffrn_reflns_theta_max 26.37
_diffrn_reflns_theta_min 2.25
_diffrn_standards_number 0
_exptl_absorpt_coefficient_mu 7.297
_exptl_absorpt_correction_T_max 0.232
_exptl_absorpt_correction_T_min 0.189
_exptl_absorpt_correction_type multi-scan
_exptl_absorpt_process_details '(SADABS; Sheldrick, 1996)'
_exptl_crystal_colour yellow
_exptl_crystal_density_diffrn 2.073
_exptl_crystal_density_method 'not measured'
_exptl_crystal_description block
_exptl_crystal_F_000 332
_exptl_crystal_size_max 0.25
_exptl_crystal_size_mid 0.20
_exptl_crystal_size_min 0.20
_refine_diff_density_max 0.567
_refine_diff_density_min -0.883
_refine_ls_extinction_coef 0.027(2)
_refine_ls_extinction_expression Fc^*^=kFc[1+0.001xFc^2^\l^3^/sin(2\q)]^-1/4^
_refine_ls_extinction_method 'SHELXL97 (Sheldrick, 1997)'
_refine_ls_goodness_of_fit_ref 1.051
_refine_ls_hydrogen_treatment refall
_refine_ls_matrix_type full
_refine_ls_number_parameters 170
_refine_ls_number_reflns 2184
_refine_ls_number_restraints 0
_refine_ls_restrained_S_all 1.051
_refine_ls_R_factor_all 0.0362
_refine_ls_R_factor_gt 0.0292
_refine_ls_shift/su_max 0.000
_refine_ls_shift/su_mean 0.000
_refine_ls_structure_factor_coef Fsqd
_refine_ls_weighting_details 'calc w = 1/[\s^2^(Fo^2^)+(0.0344P)^2^+0.543P] where P=(Fo^2^+2Fc^2^)/3'
_refine_ls_weighting_scheme calc
_refine_ls_wR_factor_gt 0.0731
_refine_ls_wR_factor_ref 0.0764
_reflns_number_gt 1885
_reflns_number_total 2184
_reflns_threshold_expression I>2\s(I)
_cod_data_source_file sj2309.cif
_cod_data_source_block I
_cod_database_code 2213969
_cod_database_fobs_code 2213969

loop_
_symmetry_equiv_pos_as_xyz
'x, y, z'
'-x, -y, -z'

loop_
_atom_site_type_symbol
_atom_site_label
_atom_site_fract_x
_atom_site_fract_y
_atom_site_fract_z
_atom_site_U_iso_or_equiv
_atom_site_adp_type
_atom_site_calc_flag
_atom_site_occupancy
Br Br1 0.13625(5) 0.36757(5) 0.37268(4) 0.04873(15) Uani d 1
Br Br2 -0.32868(6) 0.45590(5) 0.37414(4) 0.05603(16) Uani d 1
O O1 0.2817(3) -0.0994(2) 0.1884(2) 0.0345(5) Uani d 1
O O2 0.1724(4) -0.0165(3) 0.3736(2) 0.0468(6) Uani d 1
O O3 -0.1836(3) 0.4487(3) 0.0802(2) 0.0395(5) Uani d 1
C C4 0.1934(4) 0.0809(4) -0.0648(3) 0.0282(6) Uani d 1
C C1 0.4394(5) -0.1793(5) -0.1471(4) 0.0453(8) Uani d 1
C C2 0.3357(5) -0.0283(5) -0.2541(4) 0.0461(9) Uani d 1
C C3 0.2151(5) 0.1004(4) -0.2145(4) 0.0381(7) Uani d 1
C C5 0.2981(4) -0.0728(4) 0.0405(3) 0.0289(6) Uani d 1
C C6 0.4211(5) -0.2033(4) 0.0004(4) 0.0386(7) Uani d 1
C C7 0.0709(4) 0.2073(4) -0.0126(3) 0.0262(6) Uani d 1
C C8 0.0564(4) 0.1833(3) 0.1321(3) 0.0245(5) Uani d 1
C C9 0.1687(4) 0.0216(3) 0.2422(3) 0.0296(6) Uani d 1
C C10 -0.0809(4) 0.3233(3) 0.1739(3) 0.0283(6) Uani d 1
C C11 -0.0879(5) 0.3081(4) 0.3347(3) 0.0345(7) Uani d 1
H H1 0.517(5) -0.277(4) -0.164(3) 0.035(8) Uiso d 1
H H2 0.350(6) -0.018(5) -0.348(5) 0.053(11) Uiso d 1
H H3 0.157(5) 0.203(5) -0.283(4) 0.043(10) Uiso d 1
H H6 0.484(6) -0.300(5) 0.072(4) 0.054(11) Uiso d 1
H H7 0.002(5) 0.307(5) -0.078(4) 0.039(9) Uiso d 1
H H11 -0.078(5) 0.200(5) 0.397(4) 0.043(10) Uiso d 1

loop_
_atom_site_aniso_label
_atom_site_aniso_U_11
_atom_site_aniso_U_22
_atom_site_aniso_U_33
_atom_site_aniso_U_12
_atom_site_aniso_U_13
_atom_site_aniso_U_23
Br1 0.0557(2) 0.0580(3) 0.0382(2) -0.01529(18) -0.00347(15) -0.02506(17)
Br2 0.0527(3) 0.0579(3) 0.0504(2) -0.00193(18) 0.01973(17) -0.02811(19)
O1 0.0362(11) 0.0262(10) 0.0330(11) 0.0015(9) -0.0035(9) -0.0104(9)
O3 0.0463(13) 0.0281(11) 0.0339(11) 0.0012(10) -0.0012(10) -0.0102(9)
C10 0.0317(15) 0.0268(14) 0.0282(14) -0.0116(12) 0.0053(11) -0.0108(12)
C8 0.0267(14) 0.0221(13) 0.0244(13) -0.0080(11) 0.0018(10) -0.0080(11)
C4 0.0292(14) 0.0297(14) 0.0297(15) -0.0133(12) 0.0058(11) -0.0125(12)
C11 0.0388(17) 0.0306(16) 0.0299(15) -0.0056(13) 0.0095(12) -0.0121(13)
C7 0.0284(14) 0.0221(13) 0.0270(14) -0.0095(11) 0.0013(11) -0.0061(11)
C9 0.0311(15) 0.0263(14) 0.0295(15) -0.0076(12) 0.0015(11) -0.0092(12)
C5 0.0232(13) 0.0326(15) 0.0347(15) -0.0088(11) 0.0025(11) -0.0165(12)
O2 0.0617(16) 0.0375(12) 0.0249(12) -0.0004(11) 0.0004(10) -0.0055(9)
C3 0.0438(18) 0.0430(19) 0.0318(17) -0.0180(15) 0.0075(14) -0.0156(15)
C1 0.0332(17) 0.056(2) 0.064(2) -0.0149(16) 0.0159(16) -0.0424(19)
C2 0.050(2) 0.062(2) 0.041(2) -0.0258(18) 0.0204(16) -0.0328(18)
C6 0.0262(15) 0.0370(17) 0.055(2) -0.0039(13) 0.0006(14) -0.0248(16)

loop_
_atom_type_symbol
_atom_type_description
_atom_type_scat_dispersion_real
_atom_type_scat_dispersion_imag
_atom_type_scat_source
C C 0.0033 0.0016 'International Tables Vol C Tables 4.2.6.8 and 6.1.1.4'
H H 0.0000 0.0000 'International Tables Vol C Tables 4.2.6.8 and 6.1.1.4'
O O 0.0106 0.0060 'International Tables Vol C Tables 4.2.6.8 and 6.1.1.4'
Br Br -0.2901 2.4595 'International Tables Vol C Tables 4.2.6.8 and 6.1.1.4'

loop_
_geom_angle_atom_site_label_1
_geom_angle_atom_site_label_2
_geom_angle_atom_site_label_3
_geom_angle
C5 O1 C9 123.3(2)
O3 C10 C8 120.2(3)
O3 C10 C11 120.5(3)
C8 C10 C11 119.3(2)
C7 C8 C9 119.9(2)
C7 C8 C10 117.6(2)
C9 C8 C10 122.5(2)
C5 C4 C3 118.2(3)
C5 C4 C7 117.4(3)
C3 C4 C7 124.5(3)
C10 C11 Br2 111.9(2)
C10 C11 Br1 105.6(2)
Br2 C11 Br1 110.47(15)
C10 C11 H11 112(2)
Br2 C11 H11 107(2)
Br1 C11 H11 110(2)
C8 C7 C4 122.3(3)
C8 C7 H7 118(2)
C4 C7 H7 119(2)
O2 C9 O1 116.4(3)
O2 C9 C8 127.2(3)
O1 C9 C8 116.3(2)
O1 C5 C6 117.7(3)
O1 C5 C4 120.7(2)
C6 C5 C4 121.6(3)
C2 C3 C4 120.3(3)
C2 C3 H3 121(2)
C4 C3 H3 118(2)
C6 C1 C2 121.0(3)
C6 C1 H1 113(2)
C2 C1 H1 126(2)
C3 C2 C1 120.3(3)
C3 C2 H2 121(3)
C1 C2 H2 119(3)
C1 C6 C5 118.6(3)
C1 C6 H6 123(3)
C5 C6 H6 118(3)

loop_
_geom_bond_atom_site_label_1
_geom_bond_atom_site_label_2
_geom_bond_distance
Br1 C11 1.951(3)
Br2 C11 1.922(3)
O1 C5 1.374(4)
O1 C9 1.375(3)
O3 C10 1.212(3)
C10 C8 1.492(4)
C10 C11 1.519(4)
C8 C7 1.347(4)
C8 C9 1.470(4)
C4 C5 1.395(4)
C4 C3 1.407(4)
C4 C7 1.422(4)
C11 H11 0.92(4)
C7 H7 0.90(4)
C9 O2 1.199(4)
C5 C6 1.384(4)
C3 C2 1.363(5)
C3 H3 0.90(4)
C1 C6 1.375(5)
C1 C2 1.387(6)
C1 H1 0.94(3)
C2 H2 0.89(4)
C6 H6 0.90(4)

loop_
_geom_hbond_atom_site_label_D
_geom_hbond_atom_site_label_H
_geom_hbond_atom_site_label_A
_geom_hbond_site_symmetry_A
_geom_hbond_distance_DH
_geom_hbond_distance_HA
_geom_hbond_distance_DA
_geom_hbond_angle_DHA
_geom_hbond_publ_flag
C11 H11 O2 2_556 0.92(4) 2.46(4) 3.278(4) 148(3) yes

loop_
_geom_torsion_atom_site_label_1
_geom_torsion_atom_site_label_2
_geom_torsion_atom_site_label_3
_geom_torsion_atom_site_label_4
_geom_torsion
O3 C10 C8 C7 4.5(4)
C11 C10 C8 C7 -174.4(3)
O3 C10 C8 C9 -173.4(3)
C11 C10 C8 C9 7.6(4)
O3 C10 C11 Br2 21.6(4)
C8 C10 C11 Br2 -159.5(2)
O3 C10 C11 Br1 -98.7(3)
C8 C10 C11 Br1 80.3(3)
C9 C8 C7 C4 -0.4(4)
C10 C8 C7 C4 -178.4(2)
C5 C4 C7 C8 1.0(4)
C3 C4 C7 C8 -179.3(3)
C5 O1 C9 O2 -177.7(3)
C5 O1 C9 C8 2.5(4)
C7 C8 C9 O2 178.9(3)
C10 C8 C9 O2 -3.2(5)
C7 C8 C9 O1 -1.3(4)
C10 C8 C9 O1 176.6(2)
C9 O1 C5 C6 178.2(3)
C9 O1 C5 C4 -2.0(4)
C3 C4 C5 O1 -179.6(3)
C7 C4 C5 O1 0.1(4)
C3 C4 C5 C6 0.3(4)
C7 C4 C5 C6 180.0(3)
C5 C4 C3 C2 -0.1(5)
C7 C4 C3 C2 -179.7(3)
C4 C3 C2 C1 -0.5(5)
C6 C1 C2 C3 0.9(5)
C2 C1 C6 C5 -0.7(5)
O1 C5 C6 C1 179.9(3)
C4 C5 C6 C1 0.1(5)

loop_
_cod_related_entry_id
_cod_related_entry_database
_cod_related_entry_code
1 ChemSpider 21124340
